data_2241181
loop_
_publ_author_name
'Kirchner, Richard M.'
'Corfield, Peter W. R.'
'Annabi, Michelle'
'Regan, John'
'Speina, Kevin'
'DiProperzio, Anthony'
'Ciaccio, James A.'
'Capitani, Joseph F.'

_publ_section_title
;
 Crystal structure of
 2\a-(1,1-diphenylethyl)-4-methyl-4\a,5\a-diphenyl-1,3-dioxolane: the
 result of a non-acid pinacol rearrangement
;
_journal_coeditor_code SU5202
_journal_issue 11
_journal_name_full 'Acta Crystallographica Section E'
_journal_page_first 1278
_journal_page_last 1282
_journal_paper_doi 10.1107/S2056989015017752
_journal_volume 71
_journal_year 2015
_chemical_formula_iupac 'C30 H28 O2'
_chemical_formula_moiety 'C30 H28 O2'
_chemical_formula_sum 'C30 H28 O2'
_chemical_formula_weight 420.52
_chemical_melting_point_gt 436
_chemical_melting_point_lt 443
_chemical_name_common (2<i>S</i>*,4<i>S</i>*,5<i>R</i>*)-2-(1,1-Diphenylethyl)-4-methyl-4,5-diphenyl-1,3-dioxolane
_chemical_name_systematic
;
2-(1,1-Diphenylethyl)-4-methyl-4,5-diphenyl-1,3-dioxolane
;
_space_group_IT_number 14
_symmetry_cell_setting monoclinic
_symmetry_space_group_name_Hall '-P 2ybc'
_symmetry_space_group_name_H-M 'P 1 21/c 1'
_atom_sites_solution_hydrogens geom
_atom_sites_solution_primary direct
_atom_sites_solution_secondary difmap
_audit_creation_method SHELXL-97
_cell_angle_alpha 90.00
_cell_angle_beta 112.040(9)
_cell_angle_gamma 90.00
_cell_formula_units_Z 4
_cell_length_a 16.720(3)
_cell_length_b 9.0056(9)
_cell_length_c 16.6747(12)
_cell_measurement_reflns_used 25
_cell_measurement_temperature 302(2)
_cell_measurement_theta_max 10.06
_cell_measurement_theta_min 4.45
_cell_volume 2327.3(5)
_computing_cell_refinement
;
CAD-4 EXPRESS (Enraf--Nonius, 1994)
;
_computing_data_collection
;
CAD-4 EXPRESS (Enraf--Nonius, 1994)
;
_computing_data_reduction
;
Data reduction followed procedures in Corfield <i>et al.</i> (1973);
Data were averaged with a local version of SORTAV (Blessing, 1989)
;
_computing_molecular_graphics
;
ORTEPIII (Burnett & Johnson, 1996)
;
_computing_publication_material
;
SHELXL97 (Sheldrick, 2008)
;
_computing_structure_refinement
;
SHELXL97 (Sheldrick, 2008)
;
_computing_structure_solution
;
Superflip (Palatinus & Chapuis, 2007)
;
_diffrn_ambient_temperature 302(2)
_diffrn_measured_fraction_theta_full 0.998
_diffrn_measured_fraction_theta_max 0.998
_diffrn_measurement_device_type 'Enraf--Nonius CAD-4 diffractometer'
_diffrn_measurement_method '\q/2\q scans'
_diffrn_radiation_monochromator graphite
_diffrn_radiation_source 'fine-focus sealed tube'
_diffrn_radiation_type MoK\a
_diffrn_radiation_wavelength 0.71073
_diffrn_reflns_av_R_equivalents 0.0248
_diffrn_reflns_av_sigmaI/netI 0.0915
_diffrn_reflns_limit_h_max 19
_diffrn_reflns_limit_h_min -20
_diffrn_reflns_limit_k_max 11
_diffrn_reflns_limit_k_min 0
_diffrn_reflns_limit_l_max 20
_diffrn_reflns_limit_l_min 0
_diffrn_reflns_number 6377
_diffrn_reflns_theta_full 25.98
_diffrn_reflns_theta_max 25.98
_diffrn_reflns_theta_min 2.46
_diffrn_standards_decay_% 3.1(8)
_diffrn_standards_interval_time 180
_diffrn_standards_number 3
_exptl_absorpt_coefficient_mu 0.073
_exptl_absorpt_correction_type none
_exptl_absorpt_process_details none
_exptl_crystal_colour colourless
_exptl_crystal_density_diffrn 1.200
_exptl_crystal_density_method 'not measured'
_exptl_crystal_description block
_exptl_crystal_F_000 896
_exptl_crystal_size_max 0.4
_exptl_crystal_size_mid 0.4
_exptl_crystal_size_min 0.26
_refine_diff_density_max 0.162
_refine_diff_density_min -0.175
_refine_ls_extinction_method none
_refine_ls_goodness_of_fit_ref 1.028
_refine_ls_hydrogen_treatment constr
_refine_ls_matrix_type full
_refine_ls_number_parameters 291
_refine_ls_number_reflns 4547
_refine_ls_number_restraints 0
_refine_ls_restrained_S_all 1.028
_refine_ls_R_factor_all 0.1215
_refine_ls_R_factor_gt 0.0466
_refine_ls_shift/su_max 0.000
_refine_ls_shift/su_mean 0.000
_refine_ls_structure_factor_coef Fsqd
_refine_ls_weighting_details 'calc w=1/[\s^2^(Fo^2^)+(0.0200P)^2^+0.5000P] where P=(Fo^2^+2Fc^2^)/3'
_refine_ls_weighting_scheme calc
_refine_ls_wR_factor_gt 0.1090
_refine_ls_wR_factor_ref 0.1327
_reflns_number_gt 2612
_reflns_number_total 4547
_reflns_threshold_expression >2sigma(I)
_cod_data_source_file su5202sup1.cif
_cod_data_source_block I
_cod_original_sg_symbol_H-M 'P 21/c'
_cod_database_code 2241181
_cod_database_fobs_code 2241181

loop_
_symmetry_equiv_pos_as_xyz
'x, y, z'
'-x, y+1/2, -z+1/2'
'-x, -y, -z'
'x, -y-1/2, z-1/2'

loop_
_atom_site_type_symbol
_atom_site_label
_atom_site_fract_x
_atom_site_fract_y
_atom_site_fract_z
_atom_site_U_iso_or_equiv
_atom_site_adp_type
_atom_site_calc_flag
_atom_site_refinement_flags
_atom_site_occupancy
_atom_site_symmetry_multiplicity
O O1 0.18420(9) 0.57319(14) 0.10104(8) 0.0484(4) Uani d . 1 1
O O3 0.19021(8) 0.39714(14) 0.00987(8) 0.0419(3) Uani d . 1 1
C C2 0.15272(14) 0.5361(2) 0.01270(12) 0.0416(5) Uani d . 1 1
H H2 0.0899 0.5249 -0.0083 0.042 Uiso calc R 1 1
C C4 0.19172(13) 0.3148(2) 0.08470(12) 0.0419(5) Uani d . 1 1
C C41 0.27953(14) 0.2435(2) 0.12749(12) 0.0448(5) Uani d . 1 1
C C42 0.29066(18) 0.1231(3) 0.18187(15) 0.0669(7) Uani d . 1 1
H H42 0.2430 0.0822 0.1897 0.080 Uiso calc R 1 1
C C43 0.3712(2) 0.0626(3) 0.22479(17) 0.0879(9) Uani d . 1 1
H H43 0.3775 -0.0186 0.2612 0.105 Uiso calc R 1 1
C C44 0.4421(2) 0.1213(4) 0.21416(18) 0.0874(9) Uani d . 1 1
H H44 0.4966 0.0810 0.2435 0.105 Uiso calc R 1 1
C C45 0.43208(17) 0.2395(3) 0.16012(17) 0.0770(8) Uani d . 1 1
H H45 0.4799 0.2790 0.1520 0.092 Uiso calc R 1 1
C C46 0.35148(15) 0.3013(3) 0.11716(14) 0.0586(6) Uani d . 1 1
H H46 0.3458 0.3826 0.0810 0.070 Uiso calc R 1 1
C C5 0.17302(14) 0.4396(2) 0.14164(12) 0.0441(5) Uani d . 1 1
H H5 0.1123 0.4325 0.1348 0.044 Uiso calc R 1 1
C C51 0.22718(15) 0.4399(2) 0.23635(12) 0.0459(5) Uani d . 1 1
C C52 0.19966(18) 0.3615(3) 0.29192(14) 0.0636(7) Uani d . 1 1
H H52 0.1466 0.3134 0.2707 0.076 Uiso calc R 1 1
C C53 0.2504(2) 0.3536(3) 0.37949(16) 0.0801(8) Uani d . 1 1
H H53 0.2321 0.2978 0.4164 0.096 Uiso calc R 1 1
C C54 0.3268(2) 0.4272(3) 0.41131(16) 0.0814(9) Uani d . 1 1
H H54 0.3605 0.4228 0.4701 0.098 Uiso calc R 1 1
C C55 0.35420(18) 0.5080(3) 0.35694(16) 0.0758(8) Uani d . 1 1
H H55 0.4063 0.5591 0.3790 0.091 Uiso calc R 1 1
C C56 0.30502(16) 0.5139(3) 0.26954(14) 0.0588(6) Uani d . 1 1
H H56 0.3244 0.5680 0.2329 0.071 Uiso calc R 1 1
C C6 0.17518(13) 0.6541(2) -0.04152(11) 0.0386(5) Uani d . 1 1
C C7 0.13530(15) 0.8014(2) -0.02620(14) 0.0543(6) Uani d . 1 1
H H7A 0.1514 0.8808 -0.0555 0.081 Uiso calc R 1 1
H H7B 0.1562 0.8222 0.0347 0.081 Uiso calc R 1 1
H H7C 0.0736 0.7926 -0.0483 0.081 Uiso calc R 1 1
C C81 0.13165(12) 0.6192(2) -0.13860(11) 0.0373(5) Uani d . 1 1
C C82 0.07434(14) 0.5033(2) -0.17192(13) 0.0514(6) Uani d . 1 1
H H82 0.0636 0.4371 -0.1344 0.062 Uiso calc R 1 1
C C83 0.03285(15) 0.4846(3) -0.26028(14) 0.0610(6) Uani d . 1 1
H H83 -0.0060 0.4069 -0.2814 0.073 Uiso calc R 1 1
C C84 0.04836(15) 0.5791(3) -0.31673(14) 0.0560(6) Uani d . 1 1
H H84 0.0199 0.5667 -0.3761 0.067 Uiso calc R 1 1
C C85 0.10630(15) 0.6922(2) -0.28491(13) 0.0554(6) Uani d . 1 1
H H85 0.1182 0.7559 -0.3229 0.066 Uiso calc R 1 1
C C86 0.14699(14) 0.7122(2) -0.19714(12) 0.0478(5) Uani d . 1 1
H H86 0.1858 0.7903 -0.1767 0.057 Uiso calc R 1 1
C C91 0.27312(13) 0.6670(2) -0.01420(12) 0.0417(5) Uani d . 1 1
C C92 0.31673(14) 0.5900(2) -0.05657(14) 0.0518(6) Uani d . 1 1
H H92 0.2862 0.5266 -0.1017 0.062 Uiso calc R 1 1
C C93 0.40453(15) 0.6047(3) -0.03367(16) 0.0679(7) Uani d . 1 1
H H93 0.4322 0.5522 -0.0638 0.082 Uiso calc R 1 1
C C94 0.45124(17) 0.6955(3) 0.03284(19) 0.0790(8) Uani d . 1 1
H H94 0.5104 0.7064 0.0476 0.095 Uiso calc R 1 1
C C95 0.41022(19) 0.7700(3) 0.07731(18) 0.0783(8) Uani d . 1 1
H H95 0.4419 0.8300 0.1237 0.094 Uiso calc R 1 1
C C96 0.32217(16) 0.7572(3) 0.05420(14) 0.0599(6) Uani d . 1 1
H H96 0.2952 0.8099 0.0849 0.072 Uiso calc R 1 1
C C10 0.11855(16) 0.2027(3) 0.05553(15) 0.0652(7) Uani d . 1 1
H H10A 0.0660 0.2516 0.0205 0.098 Uiso calc R 1 1
H H10B 0.1118 0.1596 0.1053 0.098 Uiso calc R 1 1
H H10C 0.1316 0.1259 0.0223 0.098 Uiso calc R 1 1

loop_
_atom_site_aniso_label
_atom_site_aniso_U_11
_atom_site_aniso_U_22
_atom_site_aniso_U_33
_atom_site_aniso_U_12
_atom_site_aniso_U_13
_atom_site_aniso_U_23
O1 0.0752(10) 0.0384(8) 0.0376(8) 0.0104(7) 0.0280(7) 0.0030(6)
O3 0.0587(9) 0.0362(7) 0.0341(7) 0.0042(7) 0.0212(6) 0.0009(6)
C2 0.0501(12) 0.0423(11) 0.0353(11) 0.0070(10) 0.0192(9) 0.0005(9)
C4 0.0543(13) 0.0391(11) 0.0353(10) -0.0009(10) 0.0201(9) 0.0035(9)
C41 0.0597(14) 0.0408(11) 0.0351(10) 0.0052(11) 0.0192(10) -0.0053(9)
C42 0.0881(19) 0.0587(15) 0.0575(14) 0.0193(14) 0.0313(14) 0.0118(13)
C43 0.116(3) 0.081(2) 0.0603(17) 0.043(2) 0.0258(18) 0.0202(15)
C44 0.080(2) 0.099(2) 0.0642(17) 0.041(2) 0.0058(16) -0.0043(17)
C45 0.0579(17) 0.093(2) 0.0720(17) 0.0099(16) 0.0146(14) -0.0103(17)
C46 0.0570(16) 0.0611(15) 0.0532(13) 0.0058(13) 0.0156(12) -0.0017(12)
C5 0.0502(12) 0.0476(12) 0.0418(11) 0.0040(10) 0.0256(10) 0.0055(10)
C51 0.0666(15) 0.0406(11) 0.0386(11) 0.0077(11) 0.0289(11) 0.0003(10)
C52 0.0938(19) 0.0587(15) 0.0499(14) -0.0016(14) 0.0401(13) 0.0036(12)
C53 0.133(3) 0.0688(17) 0.0516(15) 0.0109(19) 0.0500(17) 0.0131(14)
C54 0.118(3) 0.0799(19) 0.0395(14) 0.0189(19) 0.0215(16) 0.0017(14)
C55 0.0838(19) 0.0815(19) 0.0527(16) 0.0003(16) 0.0148(14) -0.0081(14)
C56 0.0742(17) 0.0582(14) 0.0469(13) 0.0010(13) 0.0261(12) 0.0010(11)
C6 0.0482(12) 0.0341(10) 0.0358(10) 0.0042(9) 0.0185(9) 0.0009(8)
C7 0.0690(15) 0.0445(12) 0.0512(13) 0.0141(11) 0.0246(11) 0.0017(10)
C81 0.0391(11) 0.0370(10) 0.0376(10) 0.0061(9) 0.0166(9) 0.0044(9)
C82 0.0552(13) 0.0549(13) 0.0423(12) -0.0080(12) 0.0163(10) 0.0081(11)
C83 0.0616(15) 0.0645(15) 0.0467(13) -0.0164(12) 0.0086(11) -0.0014(12)
C84 0.0629(15) 0.0630(15) 0.0364(11) 0.0050(13) 0.0122(11) 0.0030(11)
C85 0.0750(16) 0.0526(14) 0.0432(12) 0.0056(13) 0.0275(12) 0.0123(11)
C86 0.0585(14) 0.0432(12) 0.0450(12) -0.0043(11) 0.0231(10) 0.0027(10)
C91 0.0507(13) 0.0354(10) 0.0372(10) 0.0011(10) 0.0143(9) 0.0040(9)
C92 0.0471(14) 0.0550(13) 0.0491(12) 0.0028(11) 0.0131(10) -0.0005(11)
C93 0.0479(15) 0.0834(18) 0.0709(16) 0.0079(14) 0.0205(13) 0.0019(15)
C94 0.0451(15) 0.084(2) 0.093(2) -0.0030(15) 0.0084(15) 0.0103(17)
C95 0.070(2) 0.0670(17) 0.0729(17) -0.0140(15) -0.0023(15) -0.0068(15)
C96 0.0648(16) 0.0535(14) 0.0530(14) -0.0017(12) 0.0125(12) -0.0055(11)
C10 0.0717(17) 0.0556(14) 0.0643(15) -0.0153(13) 0.0210(13) 0.0030(12)

loop_
_atom_type_symbol
_atom_type_description
_atom_type_scat_dispersion_real
_atom_type_scat_dispersion_imag
_atom_type_scat_source
C C 0.0033 0.0016 'International Tables Vol C Tables 4.2.6.8 and 6.1.1.4'
H H 0.0000 0.0000 'International Tables Vol C Tables 4.2.6.8 and 6.1.1.4'
O O 0.0106 0.0060 'International Tables Vol C Tables 4.2.6.8 and 6.1.1.4'

loop_
_geom_angle_atom_site_label_1
_geom_angle_atom_site_label_2
_geom_angle_atom_site_label_3
_geom_angle
C2 O1 C5 103.44(14)
C2 O3 C4 106.93(13)
O1 C2 O3 104.48(14)
O1 C2 C6 112.05(16)
O3 C2 C6 112.72(15)
O1 C2 H2 109.2
O3 C2 H2 109.2
C6 C2 H2 109.2
O3 C4 C41 108.94(15)
O3 C4 C10 108.30(16)
C41 C4 C10 113.07(17)
O3 C4 C5 102.18(14)
C41 C4 C5 113.25(16)
C10 C4 C5 110.42(17)
C42 C41 C46 118.0(2)
C42 C41 C4 120.7(2)
C46 C41 C4 121.23(19)
C43 C42 C41 121.1(3)
C43 C42 H42 119.5
C41 C42 H42 119.5
C44 C43 C42 120.3(3)
C44 C43 H43 119.8
C42 C43 H43 119.8
C45 C44 C43 119.3(3)
C45 C44 H44 120.3
C43 C44 H44 120.3
C44 C45 C46 120.7(3)
C44 C45 H45 119.6
C46 C45 H45 119.6
C41 C46 C45 120.6(2)
C41 C46 H46 119.7
C45 C46 H46 119.7
O1 C5 C51 111.34(17)
O1 C5 C4 102.98(14)
C51 C5 C4 117.29(17)
O1 C5 H5 108.3
C51 C5 H5 108.3
C4 C5 H5 108.3
C52 C51 C56 118.8(2)
C52 C51 C5 119.2(2)
C56 C51 C5 122.01(18)
C51 C52 C53 120.6(3)
C51 C52 H52 119.7
C53 C52 H52 119.7
C54 C53 C52 120.0(2)
C54 C53 H53 120.0
C52 C53 H53 120.0
C53 C54 C55 120.0(2)
C53 C54 H54 120.0
C55 C54 H54 120.0
C54 C55 C56 120.4(3)
C54 C55 H55 119.8
C56 C55 H55 119.8
C55 C56 C51 120.2(2)
C55 C56 H56 119.9
C51 C56 H56 119.9
C2 C6 C91 110.44(15)
C2 C6 C81 110.85(15)
C91 C6 C81 111.09(15)
C2 C6 C7 106.33(15)
C91 C6 C7 111.39(16)
C81 C6 C7 106.59(15)
C6 C7 H7A 109.5
C6 C7 H7B 109.5
H7A C7 H7B 109.5
C6 C7 H7C 109.5
H7A C7 H7C 109.5
H7B C7 H7C 109.5
C86 C81 C82 117.24(18)
C86 C81 C6 118.70(18)
C82 C81 C6 124.00(17)
C83 C82 C81 120.9(2)
C83 C82 H82 119.5
C81 C82 H82 119.5
C84 C83 C82 120.7(2)
C84 C83 H83 119.7
C82 C83 H83 119.7
C83 C84 C85 119.1(2)
C83 C84 H84 120.4
C85 C84 H84 120.4
C84 C85 C86 120.4(2)
C84 C85 H85 119.8
C86 C85 H85 119.8
C85 C86 C81 121.6(2)
C85 C86 H86 119.2
C81 C86 H86 119.2
C92 C91 C96 116.9(2)
C92 C91 C6 121.47(17)
C96 C91 C6 121.64(19)
C91 C92 C93 121.6(2)
C91 C92 H92 119.2
C93 C92 H92 119.2
C94 C93 C92 120.6(2)
C94 C93 H93 119.7
C92 C93 H93 119.7
C95 C94 C93 119.1(2)
C95 C94 H94 120.4
C93 C94 H94 120.4
C94 C95 C96 120.7(2)
C94 C95 H95 119.7
C96 C95 H95 119.7
C95 C96 C91 121.1(2)
C95 C96 H96 119.4
C91 C96 H96 119.4
C4 C10 H10A 109.5
C4 C10 H10B 109.5
H10A C10 H10B 109.5
C4 C10 H10C 109.5
H10A C10 H10C 109.5
H10B C10 H10C 109.5

loop_
_geom_bond_atom_site_label_1
_geom_bond_atom_site_label_2
_geom_bond_distance
O1 C2 1.406(2)
O1 C5 1.427(2)
O3 C2 1.408(2)
O3 C4 1.444(2)
C2 C6 1.531(3)
C2 H2 0.9800
C4 C41 1.513(3)
C4 C10 1.519(3)
C4 C5 1.577(3)
C41 C42 1.381(3)
C41 C46 1.379(3)
C42 C43 1.379(4)
C42 H42 0.9300
C43 C44 1.369(4)
C43 H43 0.9300
C44 C45 1.364(4)
C44 H44 0.9300
C45 C46 1.384(3)
C45 H45 0.9300
C46 H46 0.9300
C5 C51 1.497(3)
C5 H5 0.9800
C51 C52 1.374(3)
C51 C56 1.380(3)
C52 C53 1.388(3)
C52 H52 0.9300
C53 C54 1.358(4)
C53 H53 0.9300
C54 C55 1.368(4)
C54 H54 0.9300
C55 C56 1.380(3)
C55 H55 0.9300
C56 H56 0.9300
C6 C91 1.531(3)
C6 C81 1.538(3)
C6 C7 1.549(3)
C7 H7A 0.9600
C7 H7B 0.9600
C7 H7C 0.9600
C81 C86 1.381(3)
C81 C82 1.385(3)
C82 C83 1.383(3)
C82 H82 0.9300
C83 C84 1.364(3)
C83 H83 0.9300
C84 C85 1.368(3)
C84 H84 0.9300
C85 C86 1.375(3)
C85 H85 0.9300
C86 H86 0.9300
C91 C92 1.378(3)
C91 C96 1.390(3)
C92 C93 1.378(3)
C92 H92 0.9300
C93 C94 1.363(4)
C93 H93 0.9300
C94 C95 1.361(4)
C94 H94 0.9300
C95 C96 1.379(3)
C95 H95 0.9300
C96 H96 0.9300
C10 H10A 0.9600
C10 H10B 0.9600
C10 H10C 0.9600

loop_
_geom_hbond_atom_site_label_D
_geom_hbond_atom_site_label_H
_geom_hbond_atom_site_label_A
_geom_hbond_site_symmetry_A
_geom_hbond_distance_DH
_geom_hbond_distance_HA
_geom_hbond_distance_DA
_geom_hbond_angle_DHA
C53 H53 O3 4_566 0.93 2.61 3.533(3) 170
C85 H85 O1 4_575 0.93 2.50 3.411(3) 167
C46 H46 Cg5 1_555 0.93 2.99 3.894(3) 164
C86 H86 Cg3 4_575 0.93 2.91 3.799(2) 160

loop_
_geom_torsion_atom_site_label_1
_geom_torsion_atom_site_label_2
_geom_torsion_atom_site_label_3
_geom_torsion_atom_site_label_4
_geom_torsion
O1 C2 O3 C4 37.54(19)
C2 O3 C4 C5 -14.20(18)
O3 C4 C5 O1 -13.06(18)
C4 C5 O1 C2 35.48(18)
C5 O1 C2 O3 -46.16(18)
